data_4505215
loop_
_publ_author_name
'Awaleh, Mohamed Osman'
'Badia, Antonella'
'Brisse, Fran\,cois'

_publ_section_title
;
 Silver Coodination Polymers with Flexible Ligands. Syntheses, Crystal
 Structures, and Effect of the Counteranion and the Solvent on the
 Structure of Complexes [AgL1X]\\infty of the Bis(Phenylthio)methane
 LigandL1with Silver(I) Salts, X = ClO4-, BF4-, CF3COO-, CF3SO3-,
 CF3CF2CF2COO-, and-OOCCF2CF2COO-
;
_journal_issue 5
_journal_name_full 'Crystal Growth &amp; Design'
_journal_page_first 1897
_journal_paper_doi 10.1021/cg050180u
_journal_volume 5
_journal_year 2005
_chemical_absolute_configuration rmad
_chemical_compound_source 'Synthesized by the authors. See text'
_chemical_formula_moiety 'C13 H12 S2'
_chemical_formula_sum 'C13 H12 S2'
_chemical_formula_weight 232.35
_chemical_name_systematic
; 
 ? 
;
_space_group_IT_number 18
_symmetry_cell_setting orthorhombic
_symmetry_space_group_name_Hall 'P 2 2ab'
_symmetry_space_group_name_H-M 'P 21 21 2'
_atom_sites_solution_hydrogens geom
_atom_sites_solution_primary direct
_atom_sites_solution_secondary difmap
_audit_creation_method SHELXL-97
_cell_angle_alpha 90.00
_cell_angle_beta 90.00
_cell_angle_gamma 90.00
_cell_formula_units_Z 2
_cell_length_a 10.0741(2)
_cell_length_b 12.2003(2)
_cell_length_c 4.63000(10)
_cell_measurement_reflns_used 5025
_cell_measurement_temperature 220(2)
_cell_measurement_theta_max 72.24
_cell_measurement_theta_min 3.62
_cell_volume 569.060(19)
_computing_cell_refinement 'SMART (Bruker, 1999)'
_computing_data_collection 'SMART (Bruker, 1999)'
_computing_data_reduction 'SAINT (Bruker, 1999)'
_computing_molecular_graphics 'SHELXTL (Bruker, 1997)'
_computing_publication_material 'UdMX (local program)'
_computing_structure_refinement 'SHELXL97 (Sheldrick, 1997)'
_computing_structure_solution 'SHELXS97 (Sheldrick, 1997)'
_diffrn_ambient_temperature 220(2)
_diffrn_detector_area_resol_mean 5.5
_diffrn_measured_fraction_theta_full 0.983
_diffrn_measured_fraction_theta_max 0.983
_diffrn_measurement_device_type 'Bruker Smart 2000'
_diffrn_measurement_method \w
_diffrn_radiation_monochromator graphite
_diffrn_radiation_source 'X-ray Sealed Tube'
_diffrn_radiation_type CuK\a
_diffrn_radiation_wavelength 1.54178
_diffrn_reflns_av_R_equivalents 0.034
_diffrn_reflns_av_sigmaI/netI 0.0208
_diffrn_reflns_limit_h_max 12
_diffrn_reflns_limit_h_min -12
_diffrn_reflns_limit_k_max 15
_diffrn_reflns_limit_k_min -15
_diffrn_reflns_limit_l_max 5
_diffrn_reflns_limit_l_min -4
_diffrn_reflns_number 6138
_diffrn_reflns_theta_full 72.88
_diffrn_reflns_theta_max 72.88
_diffrn_reflns_theta_min 5.70
_diffrn_standards_decay_% -0.05
_diffrn_standards_number 59
_exptl_absorpt_coefficient_mu 3.907
_exptl_absorpt_correction_T_max 0.791
_exptl_absorpt_correction_T_min 0.460
_exptl_absorpt_correction_type multi-scan
_exptl_absorpt_process_details 'Sadabs (Sheldrick,1996)'
_exptl_crystal_colour Colorless
_exptl_crystal_density_diffrn 1.356
_exptl_crystal_density_method 'not measured'
_exptl_crystal_description block
_exptl_crystal_F_000 244
_exptl_crystal_size_max 0.28
_exptl_crystal_size_mid 0.07
_exptl_crystal_size_min 0.06
_refine_diff_density_max 0.191
_refine_diff_density_min -0.159
_refine_diff_density_rms 0.045
_refine_ls_abs_structure_details 'Flack H D (1983), 420 Friedel Pairs'
_refine_ls_abs_structure_Flack 0.13(3)
_refine_ls_extinction_method none
_refine_ls_goodness_of_fit_ref 1.051
_refine_ls_hydrogen_treatment constr
_refine_ls_matrix_type full
_refine_ls_number_parameters 69
_refine_ls_number_reflns 1119
_refine_ls_number_restraints 0
_refine_ls_restrained_S_all 1.051
_refine_ls_R_factor_all 0.0328
_refine_ls_R_factor_gt 0.0314
_refine_ls_shift/su_max 0.001
_refine_ls_shift/su_mean 0.000
_refine_ls_structure_factor_coef Fsqd
_refine_ls_weighting_details 'calc w=1/[\s^2^(Fo^2^)+(0.0645P)^2^] where P=(Fo^2^+2Fc^2^)/3'
_refine_ls_weighting_scheme calc
_refine_ls_wR_factor_gt 0.0852
_refine_ls_wR_factor_ref 0.0864
_reflns_number_gt 1048
_reflns_number_total 1119
_reflns_threshold_expression I>2\s(I)
_cod_data_source_file cg050180usi20050425_041923.cif
_cod_data_source_block Ligand
_cod_depositor_comments
;
The following automatic conversions were performed:

'_symmetry_cell_setting' value 'Orthorhombic' changed to
'orthorhombic' according to
/home/saulius/struct/CIF-dictionaries/cif_core.dic dictionary named
'cif_core.dic' version 2.4.1 from 2010-06-29.

'_geom_bond_publ_flag'
value 'Y' changed to 'y' according to
/home/saulius/struct/CIF-dictionaries/cif_core.dic dictionary named
'cif_core.dic' version 2.4.1 from 2010-06-29 (9
times).

'_geom_angle_publ_flag' value 'Y' changed to 'y' according
to /home/saulius/struct/CIF-dictionaries/cif_core.dic dictionary
named 'cif_core.dic' version 2.4.1 from 2010-06-29 (10 times).

Automatic conversion script
Id: cif_fix_values 1715 2011-07-08 13:25:40Z adriana 
;
_cod_original_sg_symbol_H-M P21212
_cod_database_code 4505215

loop_
_symmetry_equiv_pos_as_xyz
'x, y, z'
'-x, -y, z'
'-x+1/2, y+1/2, -z'
'x+1/2, -y+1/2, -z'

loop_
_atom_site_label
_atom_site_type_symbol
_atom_site_fract_x
_atom_site_fract_y
_atom_site_fract_z
_atom_site_U_iso_or_equiv
_atom_site_adp_type
_atom_site_occupancy
_atom_site_symmetry_multiplicity
_atom_site_calc_flag
_atom_site_refinement_flags
S1 S 0.85186(4) 0.52685(3) -0.00252(12) 0.04499(18) Uani 1 1 d .
C1 C 0.87848(18) 0.65866(14) 0.1450(4) 0.0370(4) Uani 1 1 d .
C2 C 0.7853(2) 0.69245(16) 0.3477(5) 0.0429(4) Uani 1 1 d .
H2 H 0.7164 0.6447 0.4021 0.051 Uiso 1 1 calc R
C3 C 0.7929(2) 0.79547(16) 0.4699(5) 0.0493(5) Uani 1 1 d .
H3 H 0.7294 0.8175 0.6068 0.059 Uiso 1 1 calc R
C4 C 0.8939(2) 0.86654(16) 0.3914(5) 0.0484(5) Uani 1 1 d .
H4 H 0.8990 0.9369 0.4736 0.058 Uiso 1 1 calc R
C5 C 0.9869(2) 0.83304(16) 0.1914(5) 0.0473(5) Uani 1 1 d .
H5 H 1.0557 0.8809 0.1376 0.057 Uiso 1 1 calc R
C6 C 0.98009(19) 0.72948(15) 0.0687(4) 0.0436(5) Uani 1 1 d .
H6 H 1.0445 0.7073 -0.0662 0.052 Uiso 1 1 calc R
C7 C 1.0000 0.5000 -0.2081(6) 0.0445(6) Uani 1 2 d S
H7 H 0.9832 0.4368 -0.3334 0.053 Uiso 1 1 calc R

loop_
_atom_site_aniso_label
_atom_site_aniso_U_11
_atom_site_aniso_U_22
_atom_site_aniso_U_33
_atom_site_aniso_U_23
_atom_site_aniso_U_13
_atom_site_aniso_U_12
S1 0.0381(3) 0.0364(3) 0.0605(3) 0.0011(2) -0.0031(2) -0.00227(15)
C1 0.0332(9) 0.0363(8) 0.0414(9) 0.0087(7) -0.0062(7) 0.0028(7)
C2 0.0357(9) 0.0443(10) 0.0487(10) 0.0077(8) -0.0005(9) -0.0019(8)
C3 0.0431(9) 0.0520(10) 0.0527(12) -0.0020(9) 0.0029(11) 0.0074(8)
C4 0.0490(11) 0.0381(9) 0.0582(12) -0.0006(8) -0.0092(9) 0.0030(9)
C5 0.0420(10) 0.0414(10) 0.0584(12) 0.0069(9) -0.0041(9) -0.0078(8)
C6 0.0371(9) 0.0409(9) 0.0529(13) 0.0024(7) 0.0038(8) -0.0022(7)
C7 0.0543(16) 0.0397(14) 0.0396(13) 0.000 0.000 0.0001(11)

loop_
_atom_type_symbol
_atom_type_description
_atom_type_scat_dispersion_real
_atom_type_scat_dispersion_imag
_atom_type_scat_source
C C 0.0181 0.0091 'International Tables Vol C Tables 4.2.6.8 and 6.1.1.4'
H H 0.0000 0.0000 'International Tables Vol C Tables 4.2.6.8 and 6.1.1.4'
S S 0.3331 0.5567 'International Tables Vol C Tables 4.2.6.8 and 6.1.1.4'

loop_
_geom_angle_atom_site_label_1
_geom_angle_atom_site_label_2
_geom_angle_atom_site_label_3
_geom_angle_site_symmetry_1
_geom_angle
_geom_angle_publ_flag
C1 S1 C7 . 104.13(7) y
C2 C1 C6 . 119.10(17) y
C2 C1 S1 . 115.34(14) y
C6 C1 S1 . 125.53(15) y
C3 C2 C1 . 120.58(18) y
C3 C2 H2 . 119.7 ?
C1 C2 H2 . 119.7 ?
C4 C3 C2 . 120.2(2) y
C4 C3 H3 . 119.9 ?
C2 C3 H3 . 119.9 ?
C3 C4 C5 . 119.30(19) y
C3 C4 H4 . 120.4 ?
C5 C4 H4 . 120.4 ?
C6 C5 C4 . 120.76(18) y
C6 C5 H5 . 119.6 ?
C4 C5 H5 . 119.6 ?
C5 C6 C1 . 120.02(18) y
C5 C6 H6 . 120 ?
C1 C6 H6 . 120 ?
S1 C7 S1 2_765 116.16(14) y
S1 C7 H7 2_765 108.2 ?
S1 C7 H7 . 108.2 ?

loop_
_geom_bond_atom_site_label_1
_geom_bond_atom_site_label_2
_geom_bond_site_symmetry_2
_geom_bond_distance
_geom_bond_publ_flag
S1 C1 . 1.7675(18) y
S1 C7 . 1.8001(15) y
C1 C2 . 1.390(3) y
C1 C6 . 1.385(3) y
C2 C3 . 1.380(3) y
C2 H2 . 0.94 ?
C3 C4 . 1.385(3) y
C3 H3 . 0.94 ?
C4 C5 . 1.379(3) y
C4 H4 . 0.94 ?
C5 C6 . 1.387(3) y
C5 H5 . 0.94 ?
C6 H6 . 0.94 ?
C7 S1 2_765 1.8001(14) y
C7 H7 . 0.98 ?

loop_
_geom_torsion_atom_site_label_1
_geom_torsion_atom_site_label_2
_geom_torsion_atom_site_label_3
_geom_torsion_atom_site_label_4
_geom_torsion_site_symmetry_4
_geom_torsion
C7 S1 C1 C2 . -171.36(15)
C7 S1 C1 C6 . 10.63(18)
C6 C1 C2 C3 . 0.6(3)
S1 C1 C2 C3 . -177.60(16)
C1 C2 C3 C4 . 0.0(3)
C2 C3 C4 C5 . -0.3(3)
C3 C4 C5 C6 . 0.1(3)
C4 C5 C6 C1 . 0.5(3)
C2 C1 C6 C5 . -0.8(3)
S1 C1 C6 C5 . 177.13(15)
C1 S1 C7 S1 2_765 71.79(6)
